data_2229766
loop_
_publ_author_name
'Xiao, Shude'
'Charpentier, Paul A.'

_publ_section_title
;
 2-[(Dodecylsulfanyl)carbonothioylsulfanyl]propanoic acid
;
_journal_coeditor_code NG5117
_journal_issue 4
_journal_name_full 'Acta Crystallographica Section E'
_journal_page_first o811
_journal_paper_doi 10.1107/S1600536811007963
_journal_volume 67
_journal_year 2011
_chemical_formula_iupac 'C16 H30 O2 S3'
_chemical_formula_moiety 'C16 H30 O2 S3'
_chemical_formula_sum 'C16 H30 O2 S3'
_chemical_formula_weight 350.58
_chemical_name_systematic
;
2-[(Dodecylsulfanyl)carbonothioylsulfanyl]propanoic acid
;
_space_group_IT_number 2
_symmetry_cell_setting triclinic
_symmetry_space_group_name_Hall '-P 1'
_symmetry_space_group_name_H-M 'P -1'
_atom_sites_solution_hydrogens geom
_atom_sites_solution_primary direct
_atom_sites_solution_secondary difmap
_audit_creation_method SHELXL-97
_cell_angle_alpha 85.819(2)
_cell_angle_beta 86.873(2)
_cell_angle_gamma 68.313(2)
_cell_formula_units_Z 2
_cell_length_a 6.5632(4)
_cell_length_b 7.0872(4)
_cell_length_c 22.0276(14)
_cell_measurement_reflns_used 8106
_cell_measurement_temperature 150(2)
_cell_measurement_theta_max 28.19
_cell_measurement_theta_min 3.10
_cell_volume 949.13(10)
_computing_cell_refinement 'SAINT (Bruker, 2005)'
_computing_data_collection 'APEX2 (Bruker, 2005)'
_computing_data_reduction 'SAINT (Bruker, 2005)'
_computing_molecular_graphics 'SHELXTL (Sheldrick, 2008)'
_computing_publication_material 'SHELXTL (Sheldrick, 2008)'
_computing_structure_refinement 'SHELXL97 (Sheldrick, 2008)'
_computing_structure_solution 'SHELXS97 (Sheldrick, 2008)'
_diffrn_ambient_temperature 150(2)
_diffrn_measured_fraction_theta_full 0.999
_diffrn_measured_fraction_theta_max 0.999
_diffrn_measurement_device_type 'Bruker APEXII diffractometer'
_diffrn_measurement_method '\f and \w scans'
_diffrn_radiation_monochromator graphite
_diffrn_radiation_source 'fine-focus sealed tube'
_diffrn_radiation_type MoK\a
_diffrn_radiation_wavelength 0.71073
_diffrn_reflns_av_R_equivalents 0.0504
_diffrn_reflns_av_sigmaI/netI 0.0299
_diffrn_reflns_limit_h_max 8
_diffrn_reflns_limit_h_min -7
_diffrn_reflns_limit_k_max 9
_diffrn_reflns_limit_k_min -9
_diffrn_reflns_limit_l_max 28
_diffrn_reflns_limit_l_min -28
_diffrn_reflns_number 40281
_diffrn_reflns_theta_full 27.88
_diffrn_reflns_theta_max 27.88
_diffrn_reflns_theta_min 1.85
_exptl_absorpt_coefficient_mu 0.393
_exptl_absorpt_correction_T_max 0.9768
_exptl_absorpt_correction_T_min 0.9485
_exptl_absorpt_correction_type multi-scan
_exptl_absorpt_process_details '(SADABS; Sheldrick, 1996)'
_exptl_crystal_colour yellow
_exptl_crystal_density_diffrn 1.227
_exptl_crystal_density_method 'not measured'
_exptl_crystal_description block
_exptl_crystal_F_000 380
_exptl_crystal_size_max 0.14
_exptl_crystal_size_mid 0.08
_exptl_crystal_size_min 0.06
_refine_diff_density_max 0.479
_refine_diff_density_min -0.234
_refine_ls_extinction_method none
_refine_ls_goodness_of_fit_ref 1.081
_refine_ls_hydrogen_treatment constr
_refine_ls_matrix_type full
_refine_ls_number_parameters 193
_refine_ls_number_reflns 4522
_refine_ls_number_restraints 0
_refine_ls_restrained_S_all 1.081
_refine_ls_R_factor_all 0.0488
_refine_ls_R_factor_gt 0.0354
_refine_ls_shift/su_max 0.002
_refine_ls_shift/su_mean 0.000
_refine_ls_structure_factor_coef Fsqd
_refine_ls_weighting_details 'calc w=1/[\s^2^(Fo^2^)+(0.0524P)^2^+0.1660P] where P=(Fo^2^+2Fc^2^)/3'
_refine_ls_weighting_scheme calc
_refine_ls_wR_factor_gt 0.0914
_refine_ls_wR_factor_ref 0.0983
_reflns_number_gt 3696
_reflns_number_total 4522
_reflns_threshold_expression >2sigma(I)
_cod_data_source_file ng5117.cif
_cod_data_source_block I
_cod_database_code 2229766
_cod_database_fobs_code 2229766

loop_
_symmetry_equiv_pos_as_xyz
'x, y, z'
'-x, -y, -z'

loop_
_atom_site_type_symbol
_atom_site_label
_atom_site_fract_x
_atom_site_fract_y
_atom_site_fract_z
_atom_site_U_iso_or_equiv
_atom_site_adp_type
_atom_site_calc_flag
_atom_site_refinement_flags
_atom_site_occupancy
_atom_site_disorder_assembly
_atom_site_disorder_group
S S1 -0.09326(7) 0.13333(7) 0.295324(18) 0.02645(12) Uani d . 1 . .
S S2 -0.35456(6) -0.07612(6) 0.347313(17) 0.02119(11) Uani d . 1 . .
S S3 -0.15639(7) 0.12153(6) 0.432049(18) 0.02365(11) Uani d . 1 . .
O O1 -0.27164(17) -0.31220(17) 0.51448(5) 0.0248(3) Uani d . 1 . .
H H1 -0.1628 -0.3995 0.5317 0.037 Uiso calc R 1 . .
O O2 -0.05484(17) -0.39868(16) 0.43093(5) 0.0217(2) Uani d . 1 . .
C C1 1.3203(3) 1.3296(3) 0.02501(9) 0.0390(5) Uani d . 1 . .
H H1A 1.4290 1.2072 0.0081 0.059 Uiso calc R 1 . .
H H1B 1.3941 1.4182 0.0369 0.059 Uiso calc R 1 . .
H H1C 1.2121 1.4022 -0.0058 0.059 Uiso calc R 1 . .
C C2 1.2050(3) 1.2690(3) 0.08064(8) 0.0287(4) Uani d . 1 . .
H H2A 1.3149 1.2010 0.1121 0.034 Uiso calc R 1 . .
H H2B 1.0971 1.3938 0.0976 0.034 Uiso calc R 1 . .
C C3 1.0870(3) 1.1280(3) 0.06765(7) 0.0250(4) Uani d . 1 . .
H H3A 1.1945 1.0026 0.0509 0.030 Uiso calc R 1 . .
H H3B 0.9766 1.1956 0.0363 0.030 Uiso calc R 1 . .
C C4 0.9730(3) 1.0703(2) 0.12409(7) 0.0239(3) Uani d . 1 . .
H H4A 0.8645 1.1960 0.1404 0.029 Uiso calc R 1 . .
H H4B 1.0835 1.0055 0.1556 0.029 Uiso calc R 1 . .
C C5 0.8561(3) 0.9263(2) 0.11290(7) 0.0236(3) Uani d . 1 . .
H H5A 0.9641 0.7998 0.0969 0.028 Uiso calc R 1 . .
H H5B 0.7451 0.9906 0.0815 0.028 Uiso calc R 1 . .
C C6 0.7434(3) 0.8722(2) 0.17038(7) 0.0227(3) Uani d . 1 . .
H H6A 0.8554 0.8058 0.2014 0.027 Uiso calc R 1 . .
H H6B 0.6385 0.9994 0.1869 0.027 Uiso calc R 1 . .
C C7 0.6207(3) 0.7320(2) 0.16040(7) 0.0230(3) Uani d . 1 . .
H H7A 0.5085 0.7980 0.1294 0.028 Uiso calc R 1 . .
H H7B 0.7254 0.6042 0.1442 0.028 Uiso calc R 1 . .
C C8 0.5090(3) 0.6809(2) 0.21833(7) 0.0226(3) Uani d . 1 . .
H H8A 0.6212 0.6164 0.2494 0.027 Uiso calc R 1 . .
H H8B 0.4036 0.8088 0.2343 0.027 Uiso calc R 1 . .
C C9 0.3876(3) 0.5393(2) 0.20916(7) 0.0221(3) Uani d . 1 . .
H H9A 0.4929 0.4109 0.1935 0.027 Uiso calc R 1 . .
H H9B 0.2755 0.6034 0.1780 0.027 Uiso calc R 1 . .
C C10 0.2757(3) 0.4903(2) 0.26735(7) 0.0218(3) Uani d . 1 . .
H H10A 0.1689 0.6182 0.2829 0.026 Uiso calc R 1 . .
H H10B 0.3871 0.4267 0.2987 0.026 Uiso calc R 1 . .
C C11 0.1569(3) 0.3471(2) 0.25700(7) 0.0218(3) Uani d . 1 . .
H H11A 0.2634 0.2199 0.2410 0.026 Uiso calc R 1 . .
H H11B 0.0444 0.4114 0.2260 0.026 Uiso calc R 1 . .
C C12 0.0468(3) 0.2959(2) 0.31527(7) 0.0210(3) Uani d . 1 . .
H H12A -0.0591 0.4217 0.3323 0.025 Uiso calc R 1 . .
H H12B 0.1579 0.2249 0.3461 0.025 Uiso calc R 1 . .
C C13 -0.1976(2) 0.0663(2) 0.36428(7) 0.0183(3) Uani d . 1 . .
C C14 -0.4285(2) -0.1630(2) 0.42127(7) 0.0183(3) Uani d . 1 . .
H H14 -0.5124 -0.0434 0.4456 0.022 Uiso calc R 1 . .
C C15 -0.2289(2) -0.3009(2) 0.45571(7) 0.0174(3) Uani d . 1 . .
C C16 -0.5746(3) -0.2836(3) 0.41072(8) 0.0262(4) Uani d . 1 . .
H H16A -0.4925 -0.3999 0.3865 0.039 Uiso calc R 1 . .
H H16B -0.7051 -0.1953 0.3889 0.039 Uiso calc R 1 . .
H H16C -0.6195 -0.3323 0.4501 0.039 Uiso calc R 1 . .

loop_
_atom_site_aniso_label
_atom_site_aniso_U_11
_atom_site_aniso_U_22
_atom_site_aniso_U_33
_atom_site_aniso_U_12
_atom_site_aniso_U_13
_atom_site_aniso_U_23
S1 0.0348(2) 0.0340(2) 0.0210(2) -0.0251(2) 0.00321(17) -0.00228(16)
S2 0.0230(2) 0.0240(2) 0.02111(19) -0.01424(17) -0.00368(15) 0.00279(15)
S3 0.0282(2) 0.0258(2) 0.0219(2) -0.01563(17) 0.00128(16) -0.00304(15)
O1 0.0193(6) 0.0284(6) 0.0204(5) -0.0024(5) 0.0014(4) 0.0034(5)
O2 0.0189(6) 0.0198(5) 0.0231(5) -0.0038(5) 0.0022(4) -0.0004(4)
C1 0.0373(11) 0.0417(11) 0.0447(11) -0.0248(9) 0.0076(9) 0.0050(9)
C2 0.0302(9) 0.0303(9) 0.0310(9) -0.0182(8) 0.0051(7) -0.0013(7)
C3 0.0268(9) 0.0269(8) 0.0253(8) -0.0152(7) 0.0034(7) 0.0000(7)
C4 0.0260(8) 0.0225(8) 0.0266(8) -0.0134(7) 0.0046(7) -0.0021(6)
C5 0.0249(8) 0.0253(8) 0.0246(8) -0.0147(7) 0.0012(6) 0.0013(6)
C6 0.0230(8) 0.0231(8) 0.0253(8) -0.0129(7) 0.0016(6) 0.0003(6)
C7 0.0226(8) 0.0242(8) 0.0261(8) -0.0136(7) 0.0015(6) -0.0010(6)
C8 0.0220(8) 0.0241(8) 0.0253(8) -0.0132(7) 0.0006(6) 0.0005(6)
C9 0.0220(8) 0.0227(8) 0.0254(8) -0.0131(7) 0.0020(6) -0.0006(6)
C10 0.0216(8) 0.0229(8) 0.0240(8) -0.0122(7) 0.0007(6) -0.0010(6)
C11 0.0236(8) 0.0215(8) 0.0236(8) -0.0125(7) 0.0035(6) -0.0017(6)
C12 0.0217(8) 0.0238(8) 0.0222(7) -0.0142(7) 0.0028(6) -0.0020(6)
C13 0.0144(7) 0.0151(7) 0.0241(7) -0.0042(6) 0.0001(6) 0.0010(6)
C14 0.0153(7) 0.0178(7) 0.0218(7) -0.0065(6) -0.0004(6) 0.0006(6)
C15 0.0167(7) 0.0150(7) 0.0233(7) -0.0092(6) -0.0003(6) -0.0005(6)
C16 0.0216(8) 0.0287(9) 0.0327(9) -0.0147(7) -0.0010(7) 0.0007(7)

loop_
_atom_type_symbol
_atom_type_description
_atom_type_scat_dispersion_real
_atom_type_scat_dispersion_imag
_atom_type_scat_source
C C 0.0033 0.0016 'International Tables Vol C Tables 4.2.6.8 and 6.1.1.4'
H H 0.0000 0.0000 'International Tables Vol C Tables 4.2.6.8 and 6.1.1.4'
O O 0.0106 0.0060 'International Tables Vol C Tables 4.2.6.8 and 6.1.1.4'
S S 0.1246 0.1234 'International Tables Vol C Tables 4.2.6.8 and 6.1.1.4'

loop_
_geom_angle_atom_site_label_1
_geom_angle_atom_site_label_2
_geom_angle_atom_site_label_3
_geom_angle_site_symmetry_1
_geom_angle_site_symmetry_3
_geom_angle
_geom_angle_publ_flag
C13 S1 C12 . . 104.56(7) ?
C13 S2 C14 . . 103.56(7) ?
C15 O1 H1 . . 109.5 ?
C2 C1 H1A . . 109.5 ?
C2 C1 H1B . . 109.5 ?
H1A C1 H1B . . 109.5 ?
C2 C1 H1C . . 109.5 ?
H1A C1 H1C . . 109.5 ?
H1B C1 H1C . . 109.5 ?
C3 C2 C1 . . 114.08(15) ?
C3 C2 H2A . . 108.7 ?
C1 C2 H2A . . 108.7 ?
C3 C2 H2B . . 108.7 ?
C1 C2 H2B . . 108.7 ?
H2A C2 H2B . . 107.6 ?
C2 C3 C4 . . 112.89(14) ?
C2 C3 H3A . . 109.0 ?
C4 C3 H3A . . 109.0 ?
C2 C3 H3B . . 109.0 ?
C4 C3 H3B . . 109.0 ?
H3A C3 H3B . . 107.8 ?
C3 C4 C5 . . 114.28(13) ?
C3 C4 H4A . . 108.7 ?
C5 C4 H4A . . 108.7 ?
C3 C4 H4B . . 108.7 ?
C5 C4 H4B . . 108.7 ?
H4A C4 H4B . . 107.6 ?
C4 C5 C6 . . 112.82(13) ?
C4 C5 H5A . . 109.0 ?
C6 C5 H5A . . 109.0 ?
C4 C5 H5B . . 109.0 ?
C6 C5 H5B . . 109.0 ?
H5A C5 H5B . . 107.8 ?
C7 C6 C5 . . 114.09(13) ?
C7 C6 H6A . . 108.7 ?
C5 C6 H6A . . 108.7 ?
C7 C6 H6B . . 108.7 ?
C5 C6 H6B . . 108.7 ?
H6A C6 H6B . . 107.6 ?
C8 C7 C6 . . 113.13(13) ?
C8 C7 H7A . . 109.0 ?
C6 C7 H7A . . 109.0 ?
C8 C7 H7B . . 109.0 ?
C6 C7 H7B . . 109.0 ?
H7A C7 H7B . . 107.8 ?
C9 C8 C7 . . 113.71(13) ?
C9 C8 H8A . . 108.8 ?
C7 C8 H8A . . 108.8 ?
C9 C8 H8B . . 108.8 ?
C7 C8 H8B . . 108.8 ?
H8A C8 H8B . . 107.7 ?
C8 C9 C10 . . 113.18(13) ?
C8 C9 H9A . . 108.9 ?
C10 C9 H9A . . 108.9 ?
C8 C9 H9B . . 108.9 ?
C10 C9 H9B . . 108.9 ?
H9A C9 H9B . . 107.8 ?
C9 C10 C11 . . 112.08(13) ?
C9 C10 H10A . . 109.2 ?
C11 C10 H10A . . 109.2 ?
C9 C10 H10B . . 109.2 ?
C11 C10 H10B . . 109.2 ?
H10A C10 H10B . . 107.9 ?
C10 C11 C12 . . 112.22(13) ?
C10 C11 H11A . . 109.2 ?
C12 C11 H11A . . 109.2 ?
C10 C11 H11B . . 109.2 ?
C12 C11 H11B . . 109.2 ?
H11A C11 H11B . . 107.9 ?
C11 C12 S1 . . 107.01(10) ?
C11 C12 H12A . . 110.3 ?
S1 C12 H12A . . 110.3 ?
C11 C12 H12B . . 110.3 ?
S1 C12 H12B . . 110.3 ?
H12A C12 H12B . . 108.6 ?
S3 C13 S1 . . 127.02(9) ?
S3 C13 S2 . . 126.17(9) ?
S1 C13 S2 . . 106.81(8) ?
C15 C14 C16 . . 108.83(12) ?
C15 C14 S2 . . 112.00(10) ?
C16 C14 S2 . . 107.08(11) ?
C15 C14 H14 . . 109.6 ?
C16 C14 H14 . . 109.6 ?
S2 C14 H14 . . 109.6 ?
O2 C15 O1 . . 124.51(14) ?
O2 C15 C14 . . 123.51(14) ?
O1 C15 C14 . . 111.83(12) ?
C14 C16 H16A . . 109.5 ?
C14 C16 H16B . . 109.5 ?
H16A C16 H16B . . 109.5 ?
C14 C16 H16C . . 109.5 ?
H16A C16 H16C . . 109.5 ?
H16B C16 H16C . . 109.5 ?

loop_
_geom_bond_atom_site_label_1
_geom_bond_atom_site_label_2
_geom_bond_site_symmetry_2
_geom_bond_distance
_geom_bond_publ_flag
S1 C13 . 1.7388(15) ?
S1 C12 . 1.8073(15) ?
S2 C13 . 1.7565(15) ?
S2 C14 . 1.8047(15) ?
S3 C13 . 1.6316(16) ?
O1 C15 . 1.3126(18) ?
O1 H1 . 0.8400 ?
O2 C15 . 1.2189(18) ?
C1 C2 . 1.523(2) ?
C1 H1A . 0.9800 ?
C1 H1B . 0.9800 ?
C1 H1C . 0.9800 ?
C2 C3 . 1.523(2) ?
C2 H2A . 0.9900 ?
C2 H2B . 0.9900 ?
C3 C4 . 1.524(2) ?
C3 H3A . 0.9900 ?
C3 H3B . 0.9900 ?
C4 C5 . 1.525(2) ?
C4 H4A . 0.9900 ?
C4 H4B . 0.9900 ?
C5 C6 . 1.528(2) ?
C5 H5A . 0.9900 ?
C5 H5B . 0.9900 ?
C6 C7 . 1.525(2) ?
C6 H6A . 0.9900 ?
C6 H6B . 0.9900 ?
C7 C8 . 1.525(2) ?
C7 H7A . 0.9900 ?
C7 H7B . 0.9900 ?
C8 C9 . 1.523(2) ?
C8 H8A . 0.9900 ?
C8 H8B . 0.9900 ?
C9 C10 . 1.524(2) ?
C9 H9A . 0.9900 ?
C9 H9B . 0.9900 ?
C10 C11 . 1.525(2) ?
C10 H10A . 0.9900 ?
C10 H10B . 0.9900 ?
C11 C12 . 1.525(2) ?
C11 H11A . 0.9900 ?
C11 H11B . 0.9900 ?
C12 H12A . 0.9900 ?
C12 H12B . 0.9900 ?
C14 C15 . 1.516(2) ?
C14 C16 . 1.537(2) ?
C14 H14 . 1.0000 ?
C16 H16A . 0.9800 ?
C16 H16B . 0.9800 ?
C16 H16C . 0.9800 ?

loop_
_geom_hbond_atom_site_label_D
_geom_hbond_atom_site_label_H
_geom_hbond_atom_site_label_A
_geom_hbond_site_symmetry_A
_geom_hbond_distance_DH
_geom_hbond_distance_HA
_geom_hbond_distance_DA
_geom_hbond_angle_DHA
O1 H1 O2 2_546 0.84 1.79 2.6292(15) 175

loop_
_cod_related_entry_id
_cod_related_entry_database
_cod_related_entry_code
1 ChemSpider 29324228
